data_4034623
loop_
_publ_author_name
'Hou, Hong'
'Tang, Daliang'
'Li, Hengxue'
'Xu, Yue'
'Yan, Chaoguo'
'Shi, Yaocheng'
'Chen, Xiaoyun'
'Zhu, Shaoqun'

_publ_section_title
;
 Visible-Light-Driven Chlorotrifluoromethylative and
 Chlorotrichloromethylative Cyclizations of Enynes.
;
_journal_issue 11
_journal_name_full 'The Journal of organic chemistry'
_journal_page_first 7509
_journal_page_last 7517
_journal_paper_doi 10.1021/acs.joc.9b00842
_journal_volume 84
_journal_year 2019
_chemical_formula_moiety 'C26 H23 Cl F3 N O2 S'
_chemical_formula_sum 'C26 H23 Cl F3 N O2 S'
_chemical_formula_weight 505.96
_space_group_IT_number 14
_space_group_name_Hall '-P 2ybc'
_space_group_name_H-M_alt 'P 1 21/c 1'
_symmetry_cell_setting monoclinic
_symmetry_space_group_name_Hall '-P 2ybc'
_symmetry_space_group_name_H-M 'P 1 21/c 1'
_atom_sites_solution_hydrogens geom
_atom_sites_solution_primary direct
_atom_sites_solution_secondary difmap
_audit_creation_method SHELXL-97
_cell_angle_alpha 90.00
_cell_angle_beta 91.368(6)
_cell_angle_gamma 90.00
_cell_formula_units_Z 4
_cell_length_a 6.1681(17)
_cell_length_b 8.599(2)
_cell_length_c 45.381(12)
_cell_measurement_reflns_used 2949
_cell_measurement_temperature 293(2)
_cell_measurement_theta_max 23.13
_cell_measurement_theta_min 2.41
_cell_volume 2406.3(11)
_computing_cell_refinement 'Bruker SMART'
_computing_data_collection 'Bruker SMART'
_computing_data_reduction 'Bruker SAINT'
_computing_molecular_graphics 'Bruker SHELXTL'
_computing_publication_material 'Bruker SHELXTL'
_computing_structure_refinement 'Bruker SHELXTL'
_computing_structure_solution 'Bruker SHELXTL'
_diffrn_ambient_temperature 293(2)
_diffrn_measured_fraction_theta_full 0.991
_diffrn_measured_fraction_theta_max 0.991
_diffrn_measurement_device_type 'CCD area detector'
_diffrn_measurement_method 'phi and omega scans'
_diffrn_radiation_monochromator graphite
_diffrn_radiation_source 'sealed tube'
_diffrn_radiation_type MoK\a
_diffrn_radiation_wavelength 0.71073
_diffrn_reflns_av_R_equivalents 0.0895
_diffrn_reflns_av_sigmaI/netI 0.1149
_diffrn_reflns_limit_h_max 8
_diffrn_reflns_limit_h_min -8
_diffrn_reflns_limit_k_max 10
_diffrn_reflns_limit_k_min -11
_diffrn_reflns_limit_l_max 58
_diffrn_reflns_limit_l_min -58
_diffrn_reflns_number 18261
_diffrn_reflns_theta_full 27.47
_diffrn_reflns_theta_max 27.47
_diffrn_reflns_theta_min 0.90
_exptl_absorpt_coefficient_mu 0.293
_exptl_absorpt_correction_T_max 0.954
_exptl_absorpt_correction_T_min 0.943
_exptl_absorpt_correction_type none
_exptl_crystal_colour colorless
_exptl_crystal_density_diffrn 1.397
_exptl_crystal_density_method 'not measured'
_exptl_crystal_description block
_exptl_crystal_F_000 1048.0
_exptl_crystal_size_max 0.20
_exptl_crystal_size_mid 0.18
_exptl_crystal_size_min 0.16
_refine_diff_density_max 0.472
_refine_diff_density_min -0.318
_refine_diff_density_rms 0.058
_refine_ls_extinction_method none
_refine_ls_goodness_of_fit_ref 1.037
_refine_ls_hydrogen_treatment constur
_refine_ls_matrix_type full
_refine_ls_number_parameters 308
_refine_ls_number_reflns 5448
_refine_ls_number_restraints 0
_refine_ls_restrained_S_all 1.037
_refine_ls_R_factor_all 0.1940
_refine_ls_R_factor_gt 0.0771
_refine_ls_shift/su_max 0.000
_refine_ls_shift/su_mean 0.000
_refine_ls_structure_factor_coef Fsqd
_refine_ls_weighting_details 'calc w=1/[\s^2^(Fo^2^)+(0.0862P)^2^+0.7878P] where P=(Fo^2^+2Fc^2^)/3'
_refine_ls_weighting_scheme calc
_refine_ls_wR_factor_gt 0.1660
_refine_ls_wR_factor_ref 0.2044
_reflns_number_gt 2510
_reflns_number_total 5493
_reflns_threshold_expression >2sigma(I)
_cod_data_source_file jo9b00842_si_002.cif
_cod_data_source_block tdl33
_cod_depositor_comments
;
The following automatic conversions were performed:

data item '_symmetry_cell_setting' value 'Monoclinic' was changed to
'monoclinic' in accordance with the
/home/data/users/saulius/crontab/automatic-downloads/current/ACS/lib/dictionaries/cif_core.dic
dictionary named 'cif_core.dic' version 2.4.2 last updated on
2011-04-26.

Automatic conversion script
Id: cif_fix_values 6909 2019-04-08 15:41:33Z antanas 
;
_cod_original_sg_symbol_H-M 'P 21/c'
_cod_database_code 4034623

loop_
_symmetry_equiv_pos_as_xyz
'x, y, z'
'-x, y+1/2, -z+1/2'
'-x, -y, -z'
'x, -y-1/2, z-1/2'

loop_
_atom_site_label
_atom_site_type_symbol
_atom_site_fract_x
_atom_site_fract_y
_atom_site_fract_z
_atom_site_U_iso_or_equiv
_atom_site_adp_type
_atom_site_occupancy
_atom_site_symmetry_multiplicity
_atom_site_calc_flag
_atom_site_refinement_flags
C1 C 0.3383(6) 0.3001(4) 0.23125(8) 0.0449(10) Uani 1 1 d .
C2 C 0.1434(6) 0.8019(5) 0.07800(8) 0.0483(10) Uani 1 1 d .
C3 C 0.3922(6) 0.6052(4) 0.10362(7) 0.0412(9) Uani 1 1 d .
C4 C 0.2977(7) 0.1998(5) 0.20801(9) 0.0568(11) Uani 1 1 d .
H4 H 0.1844 0.1289 0.2093 0.068 Uiso 1 1 calc R
C5 C 0.3392(6) 0.4540(4) 0.08652(7) 0.0432(9) Uani 1 1 d .
C6 C 0.4063(6) 0.3337(5) 0.10987(8) 0.0525(11) Uani 1 1 d .
H6A H 0.2933 0.3196 0.1241 0.063 Uiso 1 1 calc R
H6B H 0.4383 0.2342 0.1009 0.063 Uiso 1 1 calc R
C7 C 0.2090(6) 0.2953(4) 0.25830(8) 0.0463(10) Uani 1 1 d .
C8 C 0.5887(6) 0.3065(5) 0.18061(8) 0.0465(10) Uani 1 1 d .
C9 C 0.2855(8) 0.3605(5) 0.28458(9) 0.0688(13) Uani 1 1 d .
H9 H 0.4209 0.4080 0.2851 0.083 Uiso 1 1 calc R
C10 C 0.4941(7) 0.4448(5) 0.06045(8) 0.0552(11) Uani 1 1 d .
H10A H 0.4963 0.5459 0.0510 0.066 Uiso 1 1 calc R
H10B H 0.6392 0.4251 0.0683 0.066 Uiso 1 1 calc R
C11 C 0.3077(6) 0.7456(4) 0.09993(8) 0.0437(10) Uani 1 1 d .
C12 C 0.5082(7) 0.4051(5) 0.22815(8) 0.0567(11) Uani 1 1 d .
H12 H 0.5392 0.4750 0.2433 0.068 Uiso 1 1 calc R
C13 C 0.6315(7) 0.4084(5) 0.20327(8) 0.0567(11) Uani 1 1 d .
H13 H 0.7440 0.4797 0.2018 0.068 Uiso 1 1 calc R
C14 C -0.0481(8) 0.8677(5) 0.08712(10) 0.0681(13) Uani 1 1 d .
H14 H -0.0728 0.8780 0.1072 0.082 Uiso 1 1 calc R
C15 C 0.4197(8) 0.2020(5) 0.18314(9) 0.0609(12) Uani 1 1 d .
H15 H 0.3887 0.1327 0.1679 0.073 Uiso 1 1 calc R
C16 C 0.5564(7) 0.5688(4) 0.12774(8) 0.0498(10) Uani 1 1 d .
H16A H 0.6868 0.6304 0.1256 0.060 Uiso 1 1 calc R
H16B H 0.4973 0.5885 0.1470 0.060 Uiso 1 1 calc R
C17 C 0.0069(8) 0.2250(6) 0.25882(10) 0.0703(13) Uani 1 1 d .
H17 H -0.0509 0.1809 0.2416 0.084 Uiso 1 1 calc R
C18 C 0.1763(7) 0.7931(5) 0.04824(9) 0.0595(12) Uani 1 1 d .
H18 H 0.3068 0.7537 0.0416 0.071 Uiso 1 1 calc R
C19 C 0.1663(8) 0.3566(6) 0.30985(10) 0.0760(14) Uani 1 1 d .
H19 H 0.2196 0.4031 0.3270 0.091 Uiso 1 1 calc R
C20 C 0.4444(11) 0.3267(8) 0.03772(13) 0.0952(18) Uani 1 1 d .
C21 C 0.0991(6) 0.4330(5) 0.07808(9) 0.0607(12) Uani 1 1 d .
H21A H 0.0742 0.3280 0.0717 0.091 Uiso 1 1 calc R
H21B H 0.0603 0.5035 0.0624 0.091 Uiso 1 1 calc R
H21C H 0.0123 0.4544 0.0949 0.091 Uiso 1 1 calc R
C22 C -0.0303(9) 0.2840(6) 0.30951(11) 0.0779(15) Uani 1 1 d .
H22 H -0.1101 0.2789 0.3266 0.093 Uiso 1 1 calc R
C23 C -0.1679(8) 0.9033(6) 0.03742(12) 0.0865(16) Uani 1 1 d .
H23 H -0.2735 0.9356 0.0238 0.104 Uiso 1 1 calc R
C24 C -0.2023(9) 0.9180(6) 0.06702(12) 0.0868(17) Uani 1 1 d .
H24 H -0.3304 0.9621 0.0735 0.104 Uiso 1 1 calc R
C25 C 0.0213(8) 0.8412(6) 0.02809(10) 0.0758(14) Uani 1 1 d .
H25 H 0.0455 0.8313 0.0080 0.091 Uiso 1 1 calc R
C26 C -0.1095(8) 0.2191(7) 0.28414(13) 0.0876(16) Uani 1 1 d .
H26 H -0.2440 0.1702 0.2840 0.105 Uiso 1 1 calc R
Cl1 Cl 0.3941(2) 0.89044(12) 0.12462(2) 0.0665(4) Uani 1 1 d .
F1 F 0.2672(7) 0.3615(5) 0.02071(8) 0.1493(16) Uani 1 1 d .
F2 F 0.6042(7) 0.3125(5) 0.01867(7) 0.1399(14) Uani 1 1 d .
F3 F 0.3953(7) 0.1855(4) 0.04732(9) 0.1407(15) Uani 1 1 d .
N1 N 0.6017(5) 0.4023(3) 0.12370(6) 0.0460(8) Uani 1 1 d .
O1 O 0.9288(4) 0.4048(4) 0.15464(6) 0.0674(9) Uani 1 1 d .
O2 O 0.7667(5) 0.1563(3) 0.13824(6) 0.0719(9) Uani 1 1 d .
S1 S 0.74304(18) 0.31083(14) 0.14858(2) 0.0559(4) Uani 1 1 d .

loop_
_atom_site_aniso_label
_atom_site_aniso_U_11
_atom_site_aniso_U_22
_atom_site_aniso_U_33
_atom_site_aniso_U_23
_atom_site_aniso_U_13
_atom_site_aniso_U_12
C1 0.058(3) 0.041(2) 0.036(2) 0.0002(19) -0.0045(19) 0.006(2)
C2 0.057(3) 0.045(2) 0.043(2) 0.0050(19) 0.010(2) 0.009(2)
C3 0.045(2) 0.047(3) 0.0318(18) 0.0019(18) 0.0093(17) 0.0020(19)
C4 0.071(3) 0.049(3) 0.051(2) -0.004(2) -0.001(2) -0.010(2)
C5 0.047(2) 0.044(2) 0.039(2) -0.0018(18) 0.0006(18) 0.0010(19)
C6 0.057(3) 0.052(3) 0.048(2) -0.003(2) 0.002(2) -0.002(2)
C7 0.052(3) 0.043(2) 0.044(2) -0.0002(19) -0.003(2) 0.008(2)
C8 0.058(3) 0.046(2) 0.035(2) 0.006(2) -0.0010(19) 0.011(2)
C9 0.073(3) 0.084(3) 0.050(3) -0.012(2) 0.008(2) -0.020(3)
C10 0.068(3) 0.057(3) 0.041(2) -0.011(2) 0.004(2) 0.014(2)
C11 0.052(2) 0.042(2) 0.038(2) -0.0016(18) 0.0127(19) 0.000(2)
C12 0.069(3) 0.060(3) 0.041(2) -0.012(2) -0.001(2) -0.012(2)
C13 0.067(3) 0.058(3) 0.045(2) -0.001(2) 0.000(2) -0.010(2)
C14 0.074(3) 0.073(3) 0.058(3) 0.011(2) 0.018(3) 0.024(3)
C15 0.091(3) 0.051(3) 0.041(2) -0.011(2) 0.003(2) -0.006(3)
C16 0.062(3) 0.043(2) 0.044(2) -0.0002(19) -0.001(2) 0.004(2)
C17 0.059(3) 0.088(4) 0.063(3) -0.016(3) -0.004(3) -0.008(3)
C18 0.063(3) 0.066(3) 0.050(2) 0.001(2) 0.009(2) 0.018(2)
C19 0.091(4) 0.085(4) 0.052(3) -0.012(3) 0.008(3) -0.015(3)
C20 0.114(5) 0.101(5) 0.072(4) -0.020(4) 0.013(4) 0.031(4)
C21 0.058(3) 0.056(3) 0.068(3) 0.001(2) -0.005(2) -0.003(2)
C22 0.076(4) 0.091(4) 0.068(3) -0.002(3) 0.023(3) 0.000(3)
C23 0.070(4) 0.109(5) 0.080(4) 0.026(3) -0.007(3) 0.025(3)
C24 0.074(4) 0.101(4) 0.086(4) 0.024(3) 0.020(3) 0.036(3)
C25 0.090(4) 0.089(4) 0.049(3) 0.009(2) -0.002(3) 0.029(3)
C26 0.059(3) 0.114(5) 0.090(4) -0.010(4) 0.018(3) -0.021(3)
Cl1 0.0995(9) 0.0482(7) 0.0519(6) -0.0127(5) 0.0022(6) 0.0043(6)
F1 0.165(3) 0.185(4) 0.095(2) -0.057(2) -0.058(3) 0.045(3)
F2 0.171(3) 0.165(3) 0.086(2) -0.042(2) 0.047(2) 0.043(3)
F3 0.221(4) 0.074(2) 0.128(3) -0.038(2) 0.013(3) 0.002(3)
N1 0.049(2) 0.049(2) 0.0401(17) 0.0002(15) -0.0035(15) 0.0053(16)
O1 0.0498(18) 0.098(2) 0.0543(17) 0.0056(16) 0.0016(15) 0.0055(17)
O2 0.095(2) 0.0604(19) 0.0609(18) 0.0007(15) 0.0080(16) 0.0347(17)
S1 0.0573(7) 0.0652(8) 0.0452(6) 0.0029(5) 0.0026(5) 0.0169(6)

loop_
_atom_type_symbol
_atom_type_description
_atom_type_scat_dispersion_real
_atom_type_scat_dispersion_imag
_atom_type_scat_source
C C 0.0033 0.0016 'International Tables Vol C Tables 4.2.6.8 and 6.1.1.4'
H H 0.0000 0.0000 'International Tables Vol C Tables 4.2.6.8 and 6.1.1.4'
N N 0.0061 0.0033 'International Tables Vol C Tables 4.2.6.8 and 6.1.1.4'
O O 0.0106 0.0060 'International Tables Vol C Tables 4.2.6.8 and 6.1.1.4'
F F 0.0171 0.0103 'International Tables Vol C Tables 4.2.6.8 and 6.1.1.4'
S S 0.1246 0.1234 'International Tables Vol C Tables 4.2.6.8 and 6.1.1.4'
Cl Cl 0.1484 0.1585 'International Tables Vol C Tables 4.2.6.8 and 6.1.1.4'

loop_
_geom_angle_atom_site_label_1
_geom_angle_atom_site_label_2
_geom_angle_atom_site_label_3
_geom_angle
C4 C1 C12 116.8(4)
C4 C1 C7 121.6(4)
C12 C1 C7 121.6(3)
C18 C2 C14 117.7(4)
C18 C2 C11 121.8(3)
C14 C2 C11 120.5(3)
C11 C3 C16 122.5(3)
C11 C3 C5 128.8(3)
C16 C3 C5 108.7(3)
C15 C4 C1 121.8(4)
C15 C4 H4 119.1
C1 C4 H4 119.1
C6 C5 C21 109.7(3)
C6 C5 C10 109.5(3)
C21 C5 C10 114.6(3)
C6 C5 C3 99.8(3)
C21 C5 C3 114.6(3)
C10 C5 C3 107.5(3)
N1 C6 C5 103.3(3)
N1 C6 H6A 111.1
C5 C6 H6A 111.1
N1 C6 H6B 111.1
C5 C6 H6B 111.1
H6A C6 H6B 109.1
C17 C7 C9 116.6(4)
C17 C7 C1 121.9(4)
C9 C7 C1 121.4(4)
C13 C8 C15 119.0(4)
C13 C8 S1 120.6(3)
C15 C8 S1 120.4(3)
C19 C9 C7 121.9(4)
C19 C9 H9 119.1
C7 C9 H9 119.1
C20 C10 C5 116.8(4)
C20 C10 H10A 108.1
C5 C10 H10A 108.1
C20 C10 H10B 108.1
C5 C10 H10B 108.1
H10A C10 H10B 107.3
C3 C11 C2 130.0(3)
C3 C11 Cl1 117.1(3)
C2 C11 Cl1 112.9(3)
C13 C12 C1 121.8(4)
C13 C12 H12 119.1
C1 C12 H12 119.1
C8 C13 C12 120.1(4)
C8 C13 H13 119.9
C12 C13 H13 119.9
C24 C14 C2 120.9(4)
C24 C14 H14 119.5
C2 C14 H14 119.5
C4 C15 C8 120.4(4)
C4 C15 H15 119.8
C8 C15 H15 119.8
N1 C16 C3 103.8(3)
N1 C16 H16A 111.0
C3 C16 H16A 111.0
N1 C16 H16B 111.0
C3 C16 H16B 111.0
H16A C16 H16B 109.0
C26 C17 C7 121.3(4)
C26 C17 H17 119.3
C7 C17 H17 119.3
C25 C18 C2 121.5(4)
C25 C18 H18 119.3
C2 C18 H18 119.3
C22 C19 C9 119.6(4)
C22 C19 H19 120.2
C9 C19 H19 120.2
F3 C20 F2 107.9(5)
F3 C20 F1 101.6(6)
F2 C20 F1 104.5(5)
F3 C20 C10 116.5(5)
F2 C20 C10 111.9(5)
F1 C20 C10 113.4(5)
C5 C21 H21A 109.5
C5 C21 H21B 109.5
H21A C21 H21B 109.5
C5 C21 H21C 109.5
H21A C21 H21C 109.5
H21B C21 H21C 109.5
C26 C22 C19 119.9(4)
C26 C22 H22 120.0
C19 C22 H22 120.0
C25 C23 C24 119.7(5)
C25 C23 H23 120.2
C24 C23 H23 120.2
C23 C24 C14 120.1(4)
C23 C24 H24 120.0
C14 C24 H24 120.0
C23 C25 C18 120.1(4)
C23 C25 H25 120.0
C18 C25 H25 120.0
C22 C26 C17 120.7(5)
C22 C26 H26 119.7
C17 C26 H26 119.7
C6 N1 C16 106.7(3)
C6 N1 S1 121.8(3)
C16 N1 S1 119.2(3)
O2 S1 O1 120.46(19)
O2 S1 N1 106.43(17)
O1 S1 N1 106.11(17)
O2 S1 C8 108.44(19)
O1 S1 C8 107.57(19)
N1 S1 C8 107.14(17)

loop_
_geom_bond_atom_site_label_1
_geom_bond_atom_site_label_2
_geom_bond_distance
C1 C4 1.380(5)
C1 C12 1.393(5)
C1 C7 1.481(5)
C2 C18 1.373(5)
C2 C14 1.382(5)
C2 C11 1.484(5)
C3 C11 1.324(5)
C3 C16 1.506(5)
C3 C5 1.545(5)
C4 C15 1.372(5)
C4 H4 0.9300
C5 C6 1.531(5)
C5 C21 1.532(5)
C5 C10 1.540(5)
C6 N1 1.469(5)
C6 H6A 0.9700
C6 H6B 0.9700
C7 C17 1.386(6)
C7 C9 1.390(5)
C8 C13 1.371(5)
C8 C15 1.384(6)
C8 S1 1.757(4)
C9 C19 1.377(6)
C9 H9 0.9300
C10 C20 1.475(7)
C10 H10A 0.9700
C10 H10B 0.9700
C11 Cl1 1.750(4)
C12 C13 1.376(5)
C12 H12 0.9300
C13 H13 0.9300
C14 C24 1.372(6)
C14 H14 0.9300
C15 H15 0.9300
C16 N1 1.471(5)
C16 H16A 0.9700
C16 H16B 0.9700
C17 C26 1.370(6)
C17 H17 0.9300
C18 C25 1.371(6)
C18 H18 0.9300
C19 C22 1.363(6)
C19 H19 0.9300
C20 F3 1.328(7)
C20 F2 1.332(6)
C20 F1 1.356(6)
C21 H21A 0.9600
C21 H21B 0.9600
C21 H21C 0.9600
C22 C26 1.360(7)
C22 H22 0.9300
C23 C25 1.360(6)
C23 C24 1.371(7)
C23 H23 0.9300
C24 H24 0.9300
C25 H25 0.9300
C26 H26 0.9300
N1 S1 1.614(3)
O1 S1 1.423(3)
O2 S1 1.418(3)
